data_4081669
loop_
_publ_author_name
'Nikitin, Kirill'
'M\"uller-Bunz, Helge'
'McGlinchey, Michael J.'

_publ_section_title
;
 Diels--Alder Reactions of 9-Ferrocenyl- and 9,10-Diferrocenylanthracene:
 Steric Control of 9,10- versus 1,4-Cycloaddition
;
_journal_issue 20
_journal_name_full Organometallics
_journal_page_first 6118
_journal_paper_doi 10.1021/om400762f
_journal_volume 32
_journal_year 2013
_chemical_formula_moiety 'C36 H30 Fe O6'
_chemical_formula_sum 'C36 H30 Fe O6'
_chemical_formula_weight 614.45
_chemical_name_systematic
; 
 ? 
;
_space_group_IT_number 2
_symmetry_cell_setting triclinic
_symmetry_space_group_name_Hall '-P 1'
_symmetry_space_group_name_H-M 'P -1'
_atom_sites_solution_hydrogens geom
_atom_sites_solution_primary direct
_atom_sites_solution_secondary difmap
_audit_creation_method SHELXL-97
_cell_angle_alpha 107.948(1)
_cell_angle_beta 90.7519(8)
_cell_angle_gamma 102.1570(9)
_cell_formula_units_Z 2
_cell_length_a 10.8835(1)
_cell_length_b 11.3403(2)
_cell_length_c 12.0534(1)
_cell_measurement_reflns_used 31316
_cell_measurement_temperature 100(2)
_cell_measurement_theta_max 29.3092
_cell_measurement_theta_min 3.2447
_cell_volume 1378.65(3)
_computing_cell_refinement
; 
CrysAlisPro, Agilent Technologies, 
Version 1.171.34.49 (release 20-01-2011 CrysAlis171 .NET) 
(compiled Jan 20 2011,15:58:25) 
;
_computing_data_collection
; 
CrysAlisPro, Agilent Technologies, 
Version 1.171.34.49 (release 20-01-2011 CrysAlis171 .NET) 
(compiled Jan 20 2011,15:58:25) 
;
_computing_data_reduction
; 
CrysAlisPro, Agilent Technologies, 
Version 1.171.34.49 (release 20-01-2011 CrysAlis171 .NET) 
(compiled Jan 20 2011,15:58:25) 
;
_computing_structure_refinement 'SHELXL-97 (Sheldrick, 2008)'
_computing_structure_solution 'SHELXS-97 (Sheldrick, 2008)'
_diffrn_ambient_temperature 100(2)
_diffrn_detector_area_resol_mean 10.3196
_diffrn_measured_fraction_theta_full 0.989
_diffrn_measured_fraction_theta_max 0.938
_diffrn_measurement_device_type 'SuperNova, Dual, Cu at zero, Atlas'
_diffrn_measurement_method '\w scans'
_diffrn_radiation_monochromator mirror
_diffrn_radiation_source 'SuperNova (Mo) X-ray Source'
_diffrn_radiation_type MoK\a
_diffrn_radiation_wavelength 0.71073
_diffrn_reflns_av_R_equivalents 0.0332
_diffrn_reflns_av_sigmaI/netI 0.0201
_diffrn_reflns_limit_h_max 15
_diffrn_reflns_limit_h_min -14
_diffrn_reflns_limit_k_max 15
_diffrn_reflns_limit_k_min -15
_diffrn_reflns_limit_l_max 16
_diffrn_reflns_limit_l_min -16
_diffrn_reflns_number 60196
_diffrn_reflns_theta_full 28.00
_diffrn_reflns_theta_max 29.37
_diffrn_reflns_theta_min 3.25
_exptl_absorpt_coefficient_mu 0.597
_exptl_absorpt_correction_T_max 0.981
_exptl_absorpt_correction_T_min 0.886
_exptl_absorpt_correction_type analytical
_exptl_absorpt_process_details
; 
CrysAlisPro, Agilent Technologies, 
Version 1.171.34.49 (release 20-01-2011 CrysAlis171 .NET) 
(compiled Jan 20 2011,15:58:25) 
Analytical numeric absorption correction using a multifaceted crystal 
model based on expressions derived by R.C. Clark & J.S. Reid. 
(Clark, R. C. & Reid, J. S. (1995). Acta Cryst. A51, 887-897) 
;
_exptl_crystal_colour orange
_exptl_crystal_density_diffrn 1.480
_exptl_crystal_density_method 'not measured'
_exptl_crystal_description needle
_exptl_crystal_F_000 640
_exptl_crystal_size_max 0.2419
_exptl_crystal_size_mid 0.0643
_exptl_crystal_size_min 0.0328
_refine_diff_density_max 0.465
_refine_diff_density_min -0.378
_refine_diff_density_rms 0.057
_refine_ls_extinction_method none
_refine_ls_goodness_of_fit_ref 1.037
_refine_ls_hydrogen_treatment constr
_refine_ls_matrix_type full
_refine_ls_number_parameters 390
_refine_ls_number_reflns 7125
_refine_ls_number_restraints 0
_refine_ls_restrained_S_all 1.037
_refine_ls_R_factor_all 0.0365
_refine_ls_R_factor_gt 0.0311
_refine_ls_shift/su_max 0.002
_refine_ls_shift/su_mean 0.000
_refine_ls_structure_factor_coef Fsqd
_refine_ls_weighting_details 'calc w=1/[\s^2^(Fo^2^)+(0.0281P)^2^+1.2156P] where P=(Fo^2^+2Fc^2^)/3'
_refine_ls_weighting_scheme calc
_refine_ls_wR_factor_gt 0.0735
_refine_ls_wR_factor_ref 0.0770
_reflns_number_gt 6442
_reflns_number_total 7125
_reflns_threshold_expression I>2\s(I)
_cod_data_source_file om400762f_si_002.cif
_cod_data_source_block nik34(25)
_cod_database_code 4081669

loop_
_symmetry_equiv_pos_as_xyz
'x, y, z'
'-x, -y, -z'

loop_
_atom_site_label
_atom_site_type_symbol
_atom_site_fract_x
_atom_site_fract_y
_atom_site_fract_z
_atom_site_U_iso_or_equiv
_atom_site_adp_type
_atom_site_occupancy
_atom_site_symmetry_multiplicity
_atom_site_calc_flag
_atom_site_refinement_flags
C1 C 0.63756(13) 0.64068(13) 0.21894(12) 0.0148(3) Uani 1 1 d .
H1 H 0.7233 0.6464 0.2022 0.018 Uiso 1 1 calc R
C2 C 0.57052(14) 0.53475(13) 0.24580(13) 0.0179(3) Uani 1 1 d .
H2 H 0.6114 0.4690 0.2476 0.021 Uiso 1 1 calc R
C3 C 0.44536(14) 0.52446(14) 0.26985(13) 0.0178(3) Uani 1 1 d .
H3 H 0.4011 0.4531 0.2897 0.021 Uiso 1 1 calc R
C4 C 0.38454(13) 0.61998(13) 0.26469(12) 0.0154(3) Uani 1 1 d .
H4 H 0.2983 0.6132 0.2799 0.019 Uiso 1 1 calc R
C4A C 0.45067(13) 0.72437(13) 0.23728(11) 0.0126(2) Uani 1 1 d .
C5 C 0.32982(13) 0.81826(13) 0.01025(12) 0.0150(3) Uani 1 1 d .
H5 H 0.2440 0.8120 0.0267 0.018 Uiso 1 1 calc R
C6 C 0.36490(14) 0.81496(13) -0.10119(12) 0.0165(3) Uani 1 1 d .
H6 H 0.3031 0.8076 -0.1608 0.020 Uiso 1 1 calc R
C7 C 0.49013(14) 0.82248(13) -0.12508(12) 0.0152(3) Uani 1 1 d .
H7 H 0.5136 0.8181 -0.2016 0.018 Uiso 1 1 calc R
C8 C 0.58210(13) 0.83648(12) -0.03689(12) 0.0131(2) Uani 1 1 d .
H8 H 0.6676 0.8411 -0.0539 0.016 Uiso 1 1 calc R
C8A C 0.54862(12) 0.84359(12) 0.07534(11) 0.0116(2) Uani 1 1 d .
C9 C 0.63608(12) 0.85931(12) 0.18477(11) 0.0107(2) Uani 1 1 d .
Fe Fe 0.894998(17) 0.789207(17) 0.065468(16) 0.01038(6) Uani 1 1 d .
C17 C 0.77684(12) 0.88375(12) 0.17162(11) 0.0111(2) Uani 1 1 d .
C18 C 0.84403(12) 0.96038(12) 0.10742(11) 0.0115(2) Uani 1 1 d .
H18 H 0.8067 0.9926 0.0546 0.014 Uiso 1 1 calc R
C19 C 0.97584(13) 0.98049(12) 0.13562(12) 0.0130(2) Uani 1 1 d .
H19 H 1.0413 1.0279 0.1048 0.016 Uiso 1 1 calc R
C20 C 0.99231(13) 0.91724(13) 0.21792(11) 0.0129(2) Uani 1 1 d .
H20 H 1.0706 0.9146 0.2517 0.015 Uiso 1 1 calc R
C21 C 0.87065(13) 0.85869(12) 0.24064(11) 0.0122(2) Uani 1 1 d .
H21 H 0.8541 0.8107 0.2931 0.015 Uiso 1 1 calc R
C22 C 0.78651(14) 0.62572(13) -0.04838(12) 0.0161(3) Uani 1 1 d .
H22 H 0.6973 0.5991 -0.0520 0.019 Uiso 1 1 calc R
C23 C 0.85497(14) 0.70201(13) -0.11131(12) 0.0159(3) Uani 1 1 d .
H23 H 0.8195 0.7347 -0.1648 0.019 Uiso 1 1 calc R
C24 C 0.98633(13) 0.72070(13) -0.07994(12) 0.0153(3) Uani 1 1 d .
H24 H 1.0536 0.7683 -0.1086 0.018 Uiso 1 1 calc R
C25 C 0.99872(13) 0.65531(13) 0.00197(12) 0.0151(3) Uani 1 1 d .
H25 H 1.0757 0.6517 0.0375 0.018 Uiso 1 1 calc R
C26 C 0.87533(14) 0.59635(13) 0.02102(12) 0.0161(3) Uani 1 1 d .
H26 H 0.8556 0.5461 0.0713 0.019 Uiso 1 1 calc R
C9A C 0.57883(13) 0.73749(12) 0.21673(11) 0.0119(2) Uani 1 1 d .
C10 C 0.39422(13) 0.82943(13) 0.21964(11) 0.0124(2) Uani 1 1 d .
H10 H 0.3025 0.8179 0.2325 0.015 Uiso 1 1 calc R
C10A C 0.42089(13) 0.83075(12) 0.09673(12) 0.0123(2) Uani 1 1 d .
C11 C 0.47329(12) 0.95289(12) 0.30067(11) 0.0117(2) Uani 1 1 d .
C12 C 0.60216(12) 0.97156(12) 0.28474(11) 0.0113(2) Uani 1 1 d .
C13 C 0.68215(12) 1.08507(13) 0.35579(11) 0.0124(2) Uani 1 1 d .
O1 O 0.80888(9) 1.10644(9) 0.33879(9) 0.0162(2) Uani 1 1 d .
C27 C 0.88413(13) 1.22832(13) 0.39491(12) 0.0152(3) Uani 1 1 d .
H27A H 0.8374 1.2929 0.3902 0.018 Uiso 1 1 calc R
H27B H 0.9614 1.2406 0.3534 0.018 Uiso 1 1 calc R
C28 C 0.92149(13) 1.24890(13) 0.52265(12) 0.0147(3) Uani 1 1 d .
O2 O 0.93606(11) 1.16708(10) 0.56117(10) 0.0233(2) Uani 1 1 d .
O3 O 0.93959(10) 1.37277(10) 0.58519(9) 0.0196(2) Uani 1 1 d .
C29 C 0.98765(17) 1.40487(17) 0.70613(14) 0.0276(4) Uani 1 1 d .
H29A H 0.9364 1.3471 0.7423 0.041 Uiso 1 1 calc R
H29B H 0.9837 1.4927 0.7487 0.041 Uiso 1 1 calc R
H29C H 1.0754 1.3965 0.7091 0.041 Uiso 1 1 calc R
C14 C 0.63156(13) 1.17288(13) 0.43967(12) 0.0138(3) Uani 1 1 d .
H14 H 0.6865 1.2483 0.4888 0.017 Uiso 1 1 calc R
C15 C 0.50288(13) 1.15320(13) 0.45341(11) 0.0135(3) Uani 1 1 d .
H15 H 0.4703 1.2145 0.5109 0.016 Uiso 1 1 calc R
C16 C 0.42285(12) 1.04298(13) 0.38221(11) 0.0123(2) Uani 1 1 d .
O4 O 0.29348(9) 1.01307(9) 0.38486(9) 0.0149(2) Uani 1 1 d .
C30 C 0.23936(13) 1.10465(13) 0.46358(12) 0.0147(3) Uani 1 1 d .
H30A H 0.2843 1.1309 0.5423 0.018 Uiso 1 1 calc R
H30B H 0.1501 1.0663 0.4692 0.018 Uiso 1 1 calc R
C31 C 0.24620(13) 1.22080(14) 0.42474(13) 0.0159(3) Uani 1 1 d .
O5 O 0.27893(11) 1.23140(11) 0.33302(10) 0.0251(2) Uani 1 1 d .
O6 O 0.20968(11) 1.31271(10) 0.50894(10) 0.0232(2) Uani 1 1 d .
C32 C 0.22103(19) 1.43196(16) 0.48555(19) 0.0345(4) Uani 1 1 d .
H32A H 0.3104 1.4718 0.4872 0.052 Uiso 1 1 calc R
H32B H 0.1813 1.4887 0.5454 0.052 Uiso 1 1 calc R
H32C H 0.1791 1.4162 0.4083 0.052 Uiso 1 1 calc R

loop_
_atom_site_aniso_label
_atom_site_aniso_U_11
_atom_site_aniso_U_22
_atom_site_aniso_U_33
_atom_site_aniso_U_23
_atom_site_aniso_U_13
_atom_site_aniso_U_12
C1 0.0153(6) 0.0145(6) 0.0143(6) 0.0037(5) -0.0005(5) 0.0041(5)
C2 0.0214(7) 0.0130(6) 0.0198(7) 0.0057(5) -0.0015(5) 0.0043(5)
C3 0.0222(7) 0.0135(6) 0.0162(7) 0.0058(5) -0.0009(5) -0.0007(5)
C4 0.0150(6) 0.0152(6) 0.0126(6) 0.0018(5) 0.0008(5) -0.0002(5)
C4A 0.0149(6) 0.0124(6) 0.0084(6) 0.0008(5) -0.0006(5) 0.0029(5)
C5 0.0126(6) 0.0145(6) 0.0173(7) 0.0042(5) -0.0013(5) 0.0033(5)
C6 0.0175(7) 0.0168(7) 0.0149(6) 0.0050(5) -0.0046(5) 0.0034(5)
C7 0.0201(7) 0.0137(6) 0.0120(6) 0.0040(5) 0.0000(5) 0.0045(5)
C8 0.0134(6) 0.0118(6) 0.0141(6) 0.0034(5) 0.0012(5) 0.0036(5)
C8A 0.0129(6) 0.0097(6) 0.0117(6) 0.0025(5) -0.0008(5) 0.0033(5)
C9 0.0115(6) 0.0110(6) 0.0094(6) 0.0024(5) 0.0005(4) 0.0036(5)
Fe 0.01115(10) 0.01026(9) 0.00937(9) 0.00147(7) 0.00019(6) 0.00412(7)
C17 0.0128(6) 0.0100(6) 0.0099(6) 0.0012(5) 0.0013(5) 0.0044(5)
C18 0.0132(6) 0.0099(6) 0.0111(6) 0.0019(5) 0.0009(5) 0.0044(5)
C19 0.0137(6) 0.0107(6) 0.0123(6) 0.0008(5) 0.0014(5) 0.0021(5)
C20 0.0119(6) 0.0132(6) 0.0115(6) 0.0004(5) -0.0017(5) 0.0036(5)
C21 0.0143(6) 0.0120(6) 0.0096(6) 0.0014(5) 0.0001(5) 0.0044(5)
C22 0.0162(7) 0.0130(6) 0.0141(6) -0.0019(5) -0.0013(5) 0.0018(5)
C23 0.0199(7) 0.0164(6) 0.0098(6) -0.0003(5) -0.0009(5) 0.0074(5)
C24 0.0172(7) 0.0148(6) 0.0126(6) 0.0006(5) 0.0038(5) 0.0064(5)
C25 0.0167(7) 0.0135(6) 0.0152(6) 0.0011(5) 0.0015(5) 0.0085(5)
C26 0.0210(7) 0.0106(6) 0.0157(6) 0.0014(5) 0.0022(5) 0.0057(5)
C9A 0.0146(6) 0.0115(6) 0.0085(6) 0.0023(5) -0.0008(5) 0.0019(5)
C10 0.0119(6) 0.0128(6) 0.0120(6) 0.0032(5) 0.0009(5) 0.0029(5)
C10A 0.0141(6) 0.0100(6) 0.0122(6) 0.0022(5) 0.0008(5) 0.0032(5)
C11 0.0132(6) 0.0126(6) 0.0102(6) 0.0040(5) 0.0007(5) 0.0039(5)
C12 0.0136(6) 0.0121(6) 0.0093(6) 0.0039(5) 0.0004(5) 0.0048(5)
C13 0.0119(6) 0.0143(6) 0.0114(6) 0.0038(5) -0.0007(5) 0.0044(5)
O1 0.0105(5) 0.0142(5) 0.0175(5) -0.0029(4) -0.0003(4) 0.0012(4)
C27 0.0143(6) 0.0139(6) 0.0147(6) 0.0023(5) -0.0010(5) 0.0010(5)
C28 0.0114(6) 0.0149(6) 0.0161(6) 0.0035(5) 0.0000(5) 0.0019(5)
O2 0.0256(6) 0.0193(5) 0.0254(6) 0.0103(4) -0.0051(4) 0.0016(4)
O3 0.0242(5) 0.0169(5) 0.0147(5) -0.0012(4) -0.0057(4) 0.0077(4)
C29 0.0326(9) 0.0311(9) 0.0143(7) -0.0029(6) -0.0077(6) 0.0125(7)
C14 0.0153(6) 0.0128(6) 0.0120(6) 0.0013(5) -0.0012(5) 0.0041(5)
C15 0.0162(6) 0.0143(6) 0.0107(6) 0.0022(5) 0.0013(5) 0.0073(5)
C16 0.0120(6) 0.0156(6) 0.0117(6) 0.0060(5) 0.0014(5) 0.0054(5)
O4 0.0118(5) 0.0157(5) 0.0160(5) 0.0018(4) 0.0035(4) 0.0053(4)
C30 0.0154(6) 0.0155(6) 0.0139(6) 0.0033(5) 0.0044(5) 0.0065(5)
C31 0.0108(6) 0.0186(7) 0.0191(7) 0.0062(5) 0.0000(5) 0.0052(5)
O5 0.0307(6) 0.0323(6) 0.0205(5) 0.0153(5) 0.0056(5) 0.0143(5)
O6 0.0280(6) 0.0159(5) 0.0291(6) 0.0084(4) 0.0118(5) 0.0100(4)
C32 0.0403(10) 0.0187(8) 0.0513(12) 0.0161(8) 0.0186(9) 0.0131(7)

loop_
_atom_type_symbol
_atom_type_description
_atom_type_scat_dispersion_real
_atom_type_scat_dispersion_imag
_atom_type_scat_source
C C 0.0033 0.0016 'International Tables Vol C Tables 4.2.6.8 and 6.1.1.4'
H H 0.0000 0.0000 'International Tables Vol C Tables 4.2.6.8 and 6.1.1.4'
O O 0.0106 0.0060 'International Tables Vol C Tables 4.2.6.8 and 6.1.1.4'
Fe Fe 0.3463 0.8444 'International Tables Vol C Tables 4.2.6.8 and 6.1.1.4'

loop_
_geom_angle_atom_site_label_1
_geom_angle_atom_site_label_2
_geom_angle_atom_site_label_3
_geom_angle
C9A C1 C2 120.00(13)
C9A C1 H1 120.0
C2 C1 H1 120.0
C3 C2 C1 120.83(13)
C3 C2 H2 119.6
C1 C2 H2 119.6
C2 C3 C4 119.50(13)
C2 C3 H3 120.2
C4 C3 H3 120.2
C4A C4 C3 119.63(13)
C4A C4 H4 120.2
C3 C4 H4 120.2
C4 C4A C9A 121.13(13)
C4 C4A C10 125.14(12)
C9A C4A C10 113.65(12)
C10A C5 C6 119.48(13)
C10A C5 H5 120.3
C6 C5 H5 120.3
C7 C6 C5 119.97(13)
C7 C6 H6 120.0
C5 C6 H6 120.0
C6 C7 C8 120.29(13)
C6 C7 H7 119.9
C8 C7 H7 119.9
C8A C8 C7 120.16(13)
C8A C8 H8 119.9
C7 C8 H8 119.9
C8 C8A C10A 118.73(12)
C8 C8A C9 128.00(12)
C10A C8A C9 113.22(11)
C17 C9 C9A 115.77(11)
C17 C9 C8A 116.55(11)
C9A C9 C8A 102.28(10)
C17 C9 C12 111.09(10)
C9A C9 C12 104.96(10)
C8A C9 C12 104.93(10)
C22 Fe C18 122.76(6)
C22 Fe C26 40.76(6)
C18 Fe C26 158.79(6)
C22 Fe C25 68.65(6)
C18 Fe C25 159.22(6)
C26 Fe C25 40.69(6)
C22 Fe C24 68.61(6)
C18 Fe C24 123.16(6)
C26 Fe C24 68.45(6)
C25 Fe C24 40.74(6)
C22 Fe C23 40.69(6)
C18 Fe C23 107.71(5)
C26 Fe C23 68.43(6)
C25 Fe C23 68.59(6)
C24 Fe C23 40.80(6)
C22 Fe C17 107.74(6)
C18 Fe C17 40.88(5)
C26 Fe C17 122.58(6)
C25 Fe C17 158.19(6)
C24 Fe C17 159.85(5)
C23 Fe C17 123.60(5)
C22 Fe C21 124.57(6)
C18 Fe C21 68.00(5)
C26 Fe C21 108.37(6)
C25 Fe C21 122.20(5)
C24 Fe C21 157.39(6)
C23 Fe C21 160.78(6)
C17 Fe C21 40.89(5)
C22 Fe C19 158.15(6)
C18 Fe C19 40.58(5)
C26 Fe C19 159.34(6)
C25 Fe C19 122.70(6)
C24 Fe C19 106.81(6)
C23 Fe C19 121.98(6)
C17 Fe C19 68.80(5)
C21 Fe C19 67.82(5)
C22 Fe C20 160.41(6)
C18 Fe C20 68.07(5)
C26 Fe C20 123.64(6)
C25 Fe C20 107.00(5)
C24 Fe C20 121.38(6)
C23 Fe C20 157.30(6)
C17 Fe C20 68.80(5)
C21 Fe C20 40.36(5)
C19 Fe C20 40.31(5)
C18 C17 C21 106.25(11)
C18 C17 C9 126.29(12)
C21 C17 C9 126.17(12)
C18 C17 Fe 69.27(7)
C21 C17 Fe 69.63(7)
C9 C17 Fe 135.72(9)
C19 C18 C17 108.93(11)
C19 C18 Fe 70.21(7)
C17 C18 Fe 69.85(7)
C19 C18 H18 125.5
C17 C18 H18 125.5
Fe C18 H18 126.0
C20 C19 C18 107.99(12)
C20 C19 Fe 70.05(8)
C18 C19 Fe 69.22(7)
C20 C19 H19 126.0
C18 C19 H19 126.0
Fe C19 H19 126.3
C19 C20 C21 107.75(12)
C19 C20 Fe 69.64(7)
C21 C20 Fe 69.48(7)
C19 C20 H20 126.1
C21 C20 H20 126.1
Fe C20 H20 126.3
C20 C21 C17 109.07(12)
C20 C21 Fe 70.16(7)
C17 C21 Fe 69.48(7)
C20 C21 H21 125.5
C17 C21 H21 125.5
Fe C21 H21 126.5
C23 C22 C26 107.96(13)
C23 C22 Fe 69.85(8)
C26 C22 Fe 69.73(8)
C23 C22 H22 126.0
C26 C22 H22 126.0
Fe C22 H22 126.0
C22 C23 C24 107.96(12)
C22 C23 Fe 69.46(8)
C24 C23 Fe 69.52(8)
C22 C23 H23 126.0
C24 C23 H23 126.0
Fe C23 H23 126.6
C25 C24 C23 107.99(13)
C25 C24 Fe 69.62(8)
C23 C24 Fe 69.68(8)
C25 C24 H24 126.0
C23 C24 H24 126.0
Fe C24 H24 126.3
C26 C25 C24 107.88(12)
C26 C25 Fe 69.65(8)
C24 C25 Fe 69.64(8)
C26 C25 H25 126.1
C24 C25 H25 126.1
Fe C25 H25 126.2
C25 C26 C22 108.20(13)
C25 C26 Fe 69.66(8)
C22 C26 Fe 69.52(8)
C25 C26 H26 125.9
C22 C26 H26 125.9
Fe C26 H26 126.5
C1 C9A C4A 118.83(12)
C1 C9A C9 127.34(12)
C4A C9A C9 113.67(11)
C11 C10 C10A 105.62(11)
C11 C10 C4A 106.22(11)
C10A C10 C4A 105.55(11)
C11 C10 H10 112.9
C10A C10 H10 112.9
C4A C10 H10 112.9
C5 C10A C8A 121.27(12)
C5 C10A C10 124.59(12)
C8A C10A C10 114.12(11)
C16 C11 C12 122.34(12)
C16 C11 C10 123.40(12)
C12 C11 C10 114.23(11)
C11 C12 C13 117.79(12)
C11 C12 C9 113.18(11)
C13 C12 C9 129.02(12)
O1 C13 C14 122.03(12)
O1 C13 C12 118.44(11)
C14 C13 C12 119.53(12)
C13 O1 C27 118.03(11)
O1 C27 C28 112.41(11)
O1 C27 H27A 109.1
C28 C27 H27A 109.1
O1 C27 H27B 109.1
C28 C27 H27B 109.1
H27A C27 H27B 107.9
O2 C28 O3 124.90(13)
O2 C28 C27 124.75(13)
O3 C28 C27 110.32(12)
C28 O3 C29 114.83(12)
O3 C29 H29A 109.5
O3 C29 H29B 109.5
H29A C29 H29B 109.5
O3 C29 H29C 109.5
H29A C29 H29C 109.5
H29B C29 H29C 109.5
C15 C14 C13 121.83(13)
C15 C14 H14 119.1
C13 C14 H14 119.1
C16 C15 C14 119.13(12)
C16 C15 H15 120.4
C14 C15 H15 120.4
O4 C16 C15 125.02(12)
O4 C16 C11 115.64(12)
C15 C16 C11 119.34(12)
C16 O4 C30 116.86(11)
O4 C30 C31 111.59(11)
O4 C30 H30A 109.3
C31 C30 H30A 109.3
O4 C30 H30B 109.3
C31 C30 H30B 109.3
H30A C30 H30B 108.0
O5 C31 O6 123.91(14)
O5 C31 C30 126.09(13)
O6 C31 C30 110.00(12)
C31 O6 C32 115.12(13)
O6 C32 H32A 109.5
O6 C32 H32B 109.5
H32A C32 H32B 109.5
O6 C32 H32C 109.5
H32A C32 H32C 109.5
H32B C32 H32C 109.5

loop_
_geom_bond_atom_site_label_1
_geom_bond_atom_site_label_2
_geom_bond_distance
C1 C9A 1.3883(19)
C1 C2 1.399(2)
C1 H1 0.9500
C2 C3 1.385(2)
C2 H2 0.9500
C3 C4 1.399(2)
C3 H3 0.9500
C4 C4A 1.3846(19)
C4 H4 0.9500
C4A C9A 1.4049(19)
C4A C10 1.5176(18)
C5 C10A 1.3826(19)
C5 C6 1.393(2)
C5 H5 0.9500
C6 C7 1.387(2)
C6 H6 0.9500
C7 C8 1.3993(19)
C7 H7 0.9500
C8 C8A 1.3883(18)
C8 H8 0.9500
C8A C10A 1.4027(18)
C8A C9 1.5583(18)
C9 C17 1.5177(18)
C9 C9A 1.5546(18)
C9 C12 1.5725(18)
Fe C22 2.0450(14)
Fe C18 2.0462(13)
Fe C26 2.0478(14)
Fe C25 2.0480(13)
Fe C24 2.0482(13)
Fe C23 2.0502(13)
Fe C17 2.0539(13)
Fe C21 2.0559(13)
Fe C19 2.0593(13)
Fe C20 2.0648(13)
C17 C18 1.4320(18)
C17 C21 1.4355(18)
C18 C19 1.4237(19)
C18 H18 0.9500
C19 C20 1.4209(19)
C19 H19 0.9500
C20 C21 1.4214(19)
C20 H20 0.9500
C21 H21 0.9500
C22 C23 1.424(2)
C22 C26 1.425(2)
C22 H22 0.9500
C23 C24 1.428(2)
C23 H23 0.9500
C24 C25 1.426(2)
C24 H24 0.9500
C25 C26 1.424(2)
C25 H25 0.9500
C26 H26 0.9500
C10 C11 1.5107(18)
C10 C10A 1.5174(18)
C10 H10 1.0000
C11 C16 1.3938(18)
C11 C12 1.3986(18)
C12 C13 1.4062(18)
C13 O1 1.3785(16)
C13 C14 1.3936(18)
O1 C27 1.4040(16)
C27 C28 1.5207(19)
C27 H27A 0.9900
C27 H27B 0.9900
C28 O2 1.1947(18)
C28 O3 1.3443(17)
O3 C29 1.4505(18)
C29 H29A 0.9800
C29 H29B 0.9800
C29 H29C 0.9800
C14 C15 1.3913(19)
C14 H14 0.9500
C15 C16 1.3849(19)
C15 H15 0.9500
C16 O4 1.3804(16)
O4 C30 1.4109(16)
C30 C31 1.5163(19)
C30 H30A 0.9900
C30 H30B 0.9900
C31 O5 1.1991(18)
C31 O6 1.3444(17)
O6 C32 1.4454(19)
C32 H32A 0.9800
C32 H32B 0.9800
C32 H32C 0.9800

loop_
_geom_torsion_atom_site_label_1
_geom_torsion_atom_site_label_2
_geom_torsion_atom_site_label_3
_geom_torsion_atom_site_label_4
_geom_torsion
C9A C1 C2 C3 0.3(2)
C1 C2 C3 C4 1.4(2)
C2 C3 C4 C4A -0.9(2)
C3 C4 C4A C9A -1.3(2)
C3 C4 C4A C10 175.09(13)
C10A C5 C6 C7 0.9(2)
C5 C6 C7 C8 -1.6(2)
C6 C7 C8 C8A -0.3(2)
C7 C8 C8A C10A 2.82(19)
C7 C8 C8A C9 -179.88(12)
C8 C8A C9 C17 7.03(19)
C10A C8A C9 C17 -175.54(11)
C8 C8A C9 C9A -120.28(14)
C10A C8A C9 C9A 57.15(13)
C8 C8A C9 C12 130.36(14)
C10A C8A C9 C12 -52.21(14)
C9A C9 C17 C18 157.91(12)
C8A C9 C17 C18 37.56(18)
C12 C9 C17 C18 -82.52(15)
C9A C9 C17 C21 -36.81(18)
C8A C9 C17 C21 -157.16(12)
C12 C9 C17 C21 82.75(15)
C9A C9 C17 Fe 60.78(17)
C8A C9 C17 Fe -59.57(17)
C12 C9 C17 Fe -179.65(10)
C22 Fe C17 C18 -119.90(8)
C26 Fe C17 C18 -162.22(8)
C25 Fe C17 C18 163.38(13)
C24 Fe C17 C18 -43.78(19)
C23 Fe C17 C18 -77.91(9)
C21 Fe C17 C18 117.37(11)
C19 Fe C17 C18 37.19(8)
C20 Fe C17 C18 80.57(8)
C22 Fe C17 C21 122.73(8)
C18 Fe C17 C21 -117.37(11)
C26 Fe C17 C21 80.41(9)
C25 Fe C17 C21 46.00(17)
C24 Fe C17 C21 -161.15(15)
C23 Fe C17 C21 164.71(8)
C19 Fe C17 C21 -80.18(8)
C20 Fe C17 C21 -36.81(8)
C22 Fe C17 C9 1.33(14)
C18 Fe C17 C9 121.22(16)
C26 Fe C17 C9 -40.99(15)
C25 Fe C17 C9 -75.4(2)
C24 Fe C17 C9 77.4(2)
C23 Fe C17 C9 43.31(15)
C21 Fe C17 C9 -121.40(16)
C19 Fe C17 C9 158.42(14)
C20 Fe C17 C9 -158.21(15)
C21 C17 C18 C19 0.61(14)
C9 C17 C18 C19 168.27(12)
Fe C17 C18 C19 -59.52(9)
C21 C17 C18 Fe 60.13(9)
C9 C17 C18 Fe -132.21(13)
C22 Fe C18 C19 -160.99(8)
C26 Fe C18 C19 165.31(14)
C25 Fe C18 C19 -42.61(18)
C24 Fe C18 C19 -76.59(9)
C23 Fe C18 C19 -118.81(8)
C17 Fe C18 C19 119.95(11)
C21 Fe C18 C19 81.13(8)
C20 Fe C18 C19 37.46(8)
C22 Fe C18 C17 79.06(9)
C26 Fe C18 C17 45.35(18)
C25 Fe C18 C17 -162.56(14)
C24 Fe C18 C17 163.46(8)
C23 Fe C18 C17 121.24(8)
C21 Fe C18 C17 -38.82(8)
C19 Fe C18 C17 -119.95(11)
C20 Fe C18 C17 -82.49(8)
C17 C18 C19 C20 -0.24(15)
Fe C18 C19 C20 -59.54(9)
C17 C18 C19 Fe 59.30(9)
C22 Fe C19 C20 166.68(13)
C18 Fe C19 C20 119.28(11)
C26 Fe C19 C20 -45.64(19)
C25 Fe C19 C20 -77.30(9)
C24 Fe C19 C20 -119.00(8)
C23 Fe C19 C20 -160.95(8)
C17 Fe C19 C20 81.82(8)
C21 Fe C19 C20 37.67(8)
C22 Fe C19 C18 47.40(18)
C26 Fe C19 C18 -164.93(14)
C25 Fe C19 C18 163.42(8)
C24 Fe C19 C18 121.72(8)
C23 Fe C19 C18 79.77(9)
C17 Fe C19 C18 -37.46(8)
C21 Fe C19 C18 -81.61(8)
C20 Fe C19 C18 -119.28(11)
C18 C19 C20 C21 -0.23(15)
Fe C19 C20 C21 -59.25(9)
C18 C19 C20 Fe 59.02(9)
C22 Fe C20 C19 -165.18(15)
C18 Fe C20 C19 -37.70(8)
C26 Fe C20 C19 162.36(8)
C25 Fe C20 C19 120.86(8)
C24 Fe C20 C19 78.73(9)
C23 Fe C20 C19 45.85(17)
C17 Fe C20 C19 -81.81(8)
C21 Fe C20 C19 -119.08(11)
C22 Fe C20 C21 -46.10(19)
C18 Fe C20 C21 81.38(8)
C26 Fe C20 C21 -78.55(9)
C25 Fe C20 C21 -120.05(8)
C24 Fe C20 C21 -162.19(8)
C23 Fe C20 C21 164.93(13)
C17 Fe C20 C21 37.27(8)
C19 Fe C20 C21 119.08(11)
C19 C20 C21 C17 0.61(15)
Fe C20 C21 C17 -58.74(9)
C19 C20 C21 Fe 59.35(9)
C18 C17 C21 C20 -0.75(14)
C9 C17 C21 C20 -168.43(12)
Fe C17 C21 C20 59.15(9)
C18 C17 C21 Fe -59.90(9)
C9 C17 C21 Fe 132.42(13)
C22 Fe C21 C20 162.94(8)
C18 Fe C21 C20 -81.58(8)
C26 Fe C21 C20 120.71(8)
C25 Fe C21 C20 78.02(9)
C24 Fe C21 C20 42.78(17)
C23 Fe C21 C20 -162.25(15)
C17 Fe C21 C20 -120.39(11)
C19 Fe C21 C20 -37.62(8)
C22 Fe C21 C17 -76.67(9)
C18 Fe C21 C17 38.82(8)
C26 Fe C21 C17 -118.90(8)
C25 Fe C21 C17 -161.59(8)
C24 Fe C21 C17 163.18(13)
C23 Fe C21 C17 -41.9(2)
C19 Fe C21 C17 82.77(8)
C20 Fe C21 C17 120.39(11)
C18 Fe C22 C23 78.85(10)
C26 Fe C22 C23 -119.06(12)
C25 Fe C22 C23 -81.57(9)
C24 Fe C22 C23 -37.67(8)
C17 Fe C22 C23 121.28(8)
C21 Fe C22 C23 163.25(8)
C19 Fe C22 C23 44.15(18)
C20 Fe C22 C23 -162.24(14)
C18 Fe C22 C26 -162.09(8)
C25 Fe C22 C26 37.49(8)
C24 Fe C22 C26 81.39(9)
C23 Fe C22 C26 119.06(12)
C17 Fe C22 C26 -119.66(8)
C21 Fe C22 C26 -77.69(10)
C19 Fe C22 C26 163.21(13)
C20 Fe C22 C26 -43.2(2)
C26 C22 C23 C24 -0.49(15)
Fe C22 C23 C24 59.06(9)
C26 C22 C23 Fe -59.54(9)
C18 Fe C23 C22 -119.98(8)
C26 Fe C23 C22 37.86(8)
C25 Fe C23 C22 81.74(9)
C24 Fe C23 C22 119.44(12)
C17 Fe C23 C22 -77.77(10)
C21 Fe C23 C22 -46.1(2)
C19 Fe C23 C22 -162.20(8)
C20 Fe C23 C22 164.63(13)
C22 Fe C23 C24 -119.44(12)
C18 Fe C23 C24 120.58(8)
C26 Fe C23 C24 -81.58(9)
C25 Fe C23 C24 -37.70(8)
C17 Fe C23 C24 162.79(8)
C21 Fe C23 C24 -165.58(15)
C19 Fe C23 C24 78.36(9)
C20 Fe C23 C24 45.19(17)
C22 C23 C24 C25 0.28(15)
Fe C23 C24 C25 59.29(9)
C22 C23 C24 Fe -59.02(9)
C22 Fe C24 C25 -81.70(9)
C18 Fe C24 C25 162.31(8)
C26 Fe C24 C25 -37.75(8)
C23 Fe C24 C25 -119.27(12)
C17 Fe C24 C25 -164.94(14)
C21 Fe C24 C25 48.42(18)
C19 Fe C24 C25 120.94(8)
C20 Fe C24 C25 79.43(10)
C22 Fe C24 C23 37.57(8)
C18 Fe C24 C23 -78.42(10)
C26 Fe C24 C23 81.52(9)
C25 Fe C24 C23 119.27(12)
C17 Fe C24 C23 -45.67(19)
C21 Fe C24 C23 167.69(13)
C19 Fe C24 C23 -119.79(9)
C20 Fe C24 C23 -161.30(8)
C23 C24 C25 C26 0.04(15)
Fe C24 C25 C26 59.37(9)
C23 C24 C25 Fe -59.33(9)
C22 Fe C25 C26 -37.55(8)
C18 Fe C25 C26 -164.94(14)
C24 Fe C25 C26 -119.14(12)
C23 Fe C25 C26 -81.39(9)
C17 Fe C25 C26 46.92(18)
C21 Fe C25 C26 80.73(9)
C19 Fe C25 C26 163.50(8)
C20 Fe C25 C26 122.21(8)
C22 Fe C25 C24 81.60(9)
C18 Fe C25 C24 -45.80(19)
C26 Fe C25 C24 119.14(12)
C23 Fe C25 C24 37.75(8)
C17 Fe C25 C24 166.06(13)
C21 Fe C25 C24 -160.13(8)
C19 Fe C25 C24 -77.36(10)
C20 Fe C25 C24 -118.65(9)
C24 C25 C26 C22 -0.34(15)
Fe C25 C26 C22 59.02(9)
C24 C25 C26 Fe -59.36(9)
C23 C22 C26 C25 0.51(15)
Fe C22 C26 C25 -59.11(9)
C23 C22 C26 Fe 59.62(9)
C22 Fe C26 C25 119.61(12)
C18 Fe C26 C25 165.24(13)
C24 Fe C26 C25 37.79(8)
C23 Fe C26 C25 81.82(9)
C17 Fe C26 C25 -161.21(8)
C21 Fe C26 C25 -118.36(8)
C19 Fe C26 C25 -42.64(19)
C20 Fe C26 C25 -76.39(10)
C18 Fe C26 C22 45.63(18)
C25 Fe C26 C22 -119.61(12)
C24 Fe C26 C22 -81.81(9)
C23 Fe C26 C22 -37.79(8)
C17 Fe C26 C22 79.18(10)
C21 Fe C26 C22 122.03(8)
C19 Fe C26 C22 -162.25(14)
C20 Fe C26 C22 164.00(8)
C2 C1 C9A C4A -2.5(2)
C2 C1 C9A C9 -177.70(12)
C4 C4A C9A C1 2.97(19)
C10 C4A C9A C1 -173.78(12)
C4 C4A C9A C9 178.83(12)
C10 C4A C9A C9 2.07(16)
C17 C9 C9A C1 -9.46(19)
C8A C9 C9A C1 118.35(14)
C12 C9 C9A C1 -132.32(13)
C17 C9 C9A C4A 175.11(11)
C8A C9 C9A C4A -57.09(13)
C12 C9 C9A C4A 52.25(14)
C4 C4A C10 C11 126.27(14)
C9A C4A C10 C11 -57.13(14)
C4 C4A C10 C10A -121.89(14)
C9A C4A C10 C10A 54.71(14)
C6 C5 C10A C8A 1.7(2)
C6 C5 C10A C10 -177.04(13)
C8 C8A C10A C5 -3.5(2)
C9 C8A C10A C5 178.77(12)
C8 C8A C10A C10 175.32(12)
C9 C8A C10A C10 -2.36(16)
C11 C10 C10A C5 -123.56(14)
C4A C10 C10A C5 124.18(14)
C11 C10 C10A C8A 57.61(14)
C4A C10 C10A C8A -54.65(14)
C10A C10 C11 C16 121.95(13)
C4A C10 C11 C16 -126.26(13)
C10A C10 C11 C12 -56.18(14)
C4A C10 C11 C12 55.62(14)
C16 C11 C12 C13 1.04(19)
C10 C11 C12 C13 179.19(11)
C16 C11 C12 C9 -177.84(12)
C10 C11 C12 C9 0.32(16)
C17 C9 C12 C11 -179.60(11)
C9A C9 C12 C11 -53.78(14)
C8A C9 C12 C11 53.63(14)
C17 C9 C12 C13 1.68(18)
C9A C9 C12 C13 127.51(14)
C8A C9 C12 C13 -125.08(14)
C11 C12 C13 O1 -178.18(11)
C9 C12 C13 O1 0.5(2)
C11 C12 C13 C14 1.02(19)
C9 C12 C13 C14 179.69(12)
C14 C13 O1 C27 -10.17(19)
C12 C13 O1 C27 169.00(12)
C13 O1 C27 C28 80.27(15)
O1 C27 C28 O2 30.3(2)
O1 C27 C28 O3 -151.61(11)
O2 C28 O3 C29 3.9(2)
C27 C28 O3 C29 -174.20(12)
O1 C13 C14 C15 177.44(12)
C12 C13 C14 C15 -1.7(2)
C13 C14 C15 C16 0.3(2)
C14 C15 C16 O4 -178.47(12)
C14 C15 C16 C11 1.7(2)
C12 C11 C16 O4 177.72(12)
C10 C11 C16 O4 -0.26(19)
C12 C11 C16 C15 -2.4(2)
C10 C11 C16 C15 179.60(12)
C15 C16 O4 C30 2.41(19)
C11 C16 O4 C30 -177.74(11)
C16 O4 C30 C31 70.16(15)
O4 C30 C31 O5 8.3(2)
O4 C30 C31 O6 -171.74(11)
O5 C31 O6 C32 -4.4(2)
C30 C31 O6 C32 175.65(13)
